data_7029306
loop_
_publ_author_name
'McAnaw, Amelia'
'Lopez, Maria Elena'
'Ellis, David'
'Rosair, Georgina M.'
'Welch, Alan J.'

_publ_section_title
;
 Asymmetric 1,8/13,2,x-M2C2B10 14-vertex metallacarboranes by direct
 electrophilic insertion reactions; the VCD and BHD methods in critical
 analysis of cage C atom positions.
;
_journal_issue 13
_journal_name_full 'Dalton transactions (Cambridge, England : 2003)'
_journal_page_first 5095
_journal_page_last 5105
_journal_paper_doi 10.1039/c3dt52101j
_journal_volume 43
_journal_year 2014
_chemical_formula_moiety 'C12 H22 B10 Co2'
_chemical_formula_sum 'C12 H22 B10 Co2'
_chemical_formula_weight 392.26
_chemical_name_systematic
; 
 ? 
;
_space_group_IT_number 61
_symmetry_cell_setting orthorhombic
_symmetry_space_group_name_Hall '-P 2ac 2ab'
_symmetry_space_group_name_H-M 'P b c a'
_atom_sites_solution_hydrogens geom
_atom_sites_solution_primary direct
_atom_sites_solution_secondary difmap
_audit_creation_method SHELXL-97
_cell_angle_alpha 90.00
_cell_angle_beta 90.00
_cell_angle_gamma 90.00
_cell_formula_units_Z 8
_cell_length_a 14.8157(18)
_cell_length_b 13.3179(18)
_cell_length_c 16.818(2)
_cell_measurement_reflns_used 9830
_cell_measurement_temperature 100(2)
_cell_measurement_theta_max 34.93
_cell_measurement_theta_min 2.42
_cell_volume 3318.4(7)
_computing_cell_refinement 'Bruker SAINT'
_computing_data_collection 'Bruker APEX2'
_computing_data_reduction 'Bruker SAINT'
_computing_molecular_graphics 'Bruker SHELXTL'
_computing_publication_material 'Bruker SHELXTL'
_computing_structure_refinement 'SHELXL-97 (Sheldrick, 2008)'
_computing_structure_solution 'SHELXS-97 (Sheldrick, 2008)'
_diffrn_ambient_temperature 100(2)
_diffrn_measured_fraction_theta_full 0.999
_diffrn_measured_fraction_theta_max 0.983
_diffrn_measurement_device_type 'Bruker APEX-II CCD'
_diffrn_measurement_method '\f and \w scans'
_diffrn_radiation_monochromator graphite
_diffrn_radiation_source 'fine-focus sealed tube'
_diffrn_radiation_type MoK\a
_diffrn_radiation_wavelength 0.71073
_diffrn_reflns_av_R_equivalents 0.0424
_diffrn_reflns_av_sigmaI/netI 0.0208
_diffrn_reflns_limit_h_max 23
_diffrn_reflns_limit_h_min -23
_diffrn_reflns_limit_k_max 21
_diffrn_reflns_limit_k_min -21
_diffrn_reflns_limit_l_max 27
_diffrn_reflns_limit_l_min -26
_diffrn_reflns_number 98827
_diffrn_reflns_theta_full 25.00
_diffrn_reflns_theta_max 35.17
_diffrn_reflns_theta_min 2.39
_exptl_absorpt_coefficient_mu 1.986
_exptl_absorpt_correction_T_max 0.6472
_exptl_absorpt_correction_T_min 0.4307
_exptl_absorpt_correction_type multi-scan
_exptl_absorpt_process_details 'SADABS (Bruker, 2010)'
_exptl_crystal_colour Red
_exptl_crystal_density_diffrn 1.570
_exptl_crystal_density_method 'not measured'
_exptl_crystal_description block
_exptl_crystal_F_000 1584
_exptl_crystal_size_max 0.51
_exptl_crystal_size_mid 0.48
_exptl_crystal_size_min 0.24
_refine_diff_density_max 0.906
_refine_diff_density_min -1.190
_refine_diff_density_rms 0.088
_refine_ls_extinction_method none
_refine_ls_goodness_of_fit_ref 1.024
_refine_ls_hydrogen_treatment mixed
_refine_ls_matrix_type full
_refine_ls_number_parameters 253
_refine_ls_number_reflns 7274
_refine_ls_number_restraints 0
_refine_ls_restrained_S_all 1.024
_refine_ls_R_factor_all 0.0429
_refine_ls_R_factor_gt 0.0323
_refine_ls_shift/su_max 0.001
_refine_ls_shift/su_mean 0.000
_refine_ls_structure_factor_coef Fsqd
_refine_ls_weighting_details 'calc w=1/[\s^2^(Fo^2^)+(0.0377P)^2^+3.2709P] where P=(Fo^2^+2Fc^2^)/3'
_refine_ls_weighting_scheme calc
_refine_ls_wR_factor_gt 0.0791
_refine_ls_wR_factor_ref 0.0840
_reflns_number_gt 6076
_reflns_number_total 7274
_reflns_threshold_expression >2sigma(I)
_cod_data_source_file c3dt52101j.txt
_cod_data_source_block 4958
_cod_depositor_comments
;
The following automatic conversions were performed:

'_symmetry_cell_setting' value 'Orthorhombic' changed to
'orthorhombic' according to
/usr/data/users/saulius/crontab/automatic-downloads/current/RSC/lib/dictionaries/cif_core.dic
dictionary named 'cif_core.dic' version 2.4.2 from 2011-04-26.

Automatic conversion script
Id: cif_fix_values 2281 2013-09-26 08:29:07Z andrius 
;
_cod_original_cell_volume 3318.4(8)
_cod_original_sg_symbol_H-M Pbca
_cod_database_code 7029306

loop_
_symmetry_equiv_pos_as_xyz
'x, y, z'
'-x+1/2, -y, z+1/2'
'-x, y+1/2, -z+1/2'
'x+1/2, -y+1/2, -z'
'-x, -y, -z'
'x-1/2, y, -z-1/2'
'x, -y-1/2, z-1/2'
'-x-1/2, y-1/2, z'

loop_
_atom_site_label
_atom_site_type_symbol
_atom_site_fract_x
_atom_site_fract_y
_atom_site_fract_z
_atom_site_U_iso_or_equiv
_atom_site_adp_type
_atom_site_occupancy
_atom_site_symmetry_multiplicity
_atom_site_calc_flag
_atom_site_refinement_flags
Co1 Co 0.085803(11) 0.057783(13) 0.318709(10) 0.01054(4) Uani 1 1 d .
C2 C 0.21207(8) 0.04211(10) 0.37927(8) 0.0129(2) Uani 1 1 d .
H2 H 0.2325(13) -0.0283(15) 0.3826(12) 0.016 Uiso 1 1 d .
B3 B 0.12701(11) 0.07004(12) 0.44133(9) 0.0151(3) Uani 1 1 d .
H3 H 0.0988(14) 0.0094(16) 0.4800(12) 0.018 Uiso 1 1 d .
B4 B 0.04754(10) 0.16335(13) 0.40742(11) 0.0192(3) Uani 1 1 d .
H4 H -0.0194(14) 0.1597(16) 0.4287(13) 0.023 Uiso 1 1 d .
C5 C 0.06647(10) 0.21642(11) 0.31688(10) 0.0216(3) Uani 1 1 d .
H5 H 0.0055(15) 0.2430(16) 0.2958(14) 0.026 Uiso 1 1 d .
B6 B 0.14466(12) 0.17894(14) 0.25219(11) 0.0207(3) Uani 1 1 d .
H6 H 0.1274(15) 0.1891(17) 0.1885(13) 0.025 Uiso 1 1 d .
B7 B 0.22206(10) 0.08509(13) 0.28596(9) 0.0166(3) Uani 1 1 d .
H7 H 0.2536(14) 0.0324(16) 0.2430(13) 0.020 Uiso 1 1 d .
Co8 Co 0.251770(12) 0.119150(14) 0.477149(11) 0.01358(5) Uani 1 1 d .
B9 B 0.13589(11) 0.19942(13) 0.47155(10) 0.0188(3) Uani 1 1 d .
H9 H 0.1174(14) 0.2257(16) 0.5324(13) 0.023 Uiso 1 1 d .
B10 B 0.10259(11) 0.28189(13) 0.39678(12) 0.0224(3) Uani 1 1 d .
H10 H 0.0670(15) 0.3492(17) 0.4146(14) 0.027 Uiso 1 1 d .
B11 B 0.15920(13) 0.29059(13) 0.30793(12) 0.0242(3) Uani 1 1 d .
H11 H 0.1509(16) 0.3638(17) 0.2825(14) 0.029 Uiso 1 1 d .
B12 B 0.25062(11) 0.21390(14) 0.29136(10) 0.0201(3) Uani 1 1 d .
H12 H 0.3025(14) 0.2464(16) 0.2544(14) 0.024 Uiso 1 1 d .
B13 B 0.28958(10) 0.13422(12) 0.36443(9) 0.0156(3) Uani 1 1 d .
H13 H 0.3606(14) 0.1183(15) 0.3606(13) 0.019 Uiso 1 1 d .
B14 B 0.22711(10) 0.25375(12) 0.40017(11) 0.0169(3) Uani 1 1 d .
H14 H 0.2697(14) 0.3131(16) 0.4226(13) 0.020 Uiso 1 1 d .
C81 C 0.37807(11) 0.14266(14) 0.52658(10) 0.0243(3) Uani 1 1 d .
H81 H 0.4295 0.1795 0.5014 0.029 Uiso 1 1 calc R
C82 C 0.30922(11) 0.18518(13) 0.57484(9) 0.0230(3) Uani 1 1 d .
H82 H 0.3041 0.2578 0.5894 0.028 Uiso 1 1 calc R
C83 C 0.25030(13) 0.10808(16) 0.60048(10) 0.0306(4) Uani 1 1 d .
H83 H 0.1965 0.1163 0.6358 0.037 Uiso 1 1 calc R
C84 C 0.28160(16) 0.01712(15) 0.56683(12) 0.0377(5) Uani 1 1 d .
H84 H 0.2533 -0.0505 0.5739 0.045 Uiso 1 1 calc R
C85 C 0.36093(15) 0.03840(15) 0.52129(12) 0.0344(4) Uani 1 1 d .
H85 H 0.3978 -0.0116 0.4911 0.041 Uiso 1 1 calc R
C11 C -0.04338(9) 0.02691(12) 0.28107(10) 0.0204(3) Uani 1 1 d .
H11A H -0.0947 0.0756 0.2792 0.025 Uiso 1 1 calc R
C12 C -0.02073(10) -0.03617(12) 0.34615(9) 0.0197(3) Uani 1 1 d .
H12A H -0.0531 -0.0398 0.3983 0.024 Uiso 1 1 calc R
C13 C 0.05617(10) -0.09359(11) 0.32366(10) 0.0198(3) Uani 1 1 d .
H13A H 0.0876 -0.1446 0.3573 0.024 Uiso 1 1 calc R
C14 C 0.07991(10) -0.06638(11) 0.24461(10) 0.0210(3) Uani 1 1 d .
H14A H 0.1313 -0.0947 0.2132 0.025 Uiso 1 1 calc R
C15 C 0.01893(11) 0.00744(12) 0.21831(9) 0.0211(3) Uani 1 1 d .
H15 H 0.0193 0.0405 0.1649 0.025 Uiso 1 1 calc R

loop_
_atom_site_aniso_label
_atom_site_aniso_U_11
_atom_site_aniso_U_22
_atom_site_aniso_U_33
_atom_site_aniso_U_23
_atom_site_aniso_U_13
_atom_site_aniso_U_12
Co1 0.00873(7) 0.01237(8) 0.01052(7) 0.00047(6) -0.00072(5) -0.00022(5)
C2 0.0132(5) 0.0124(5) 0.0133(5) -0.0016(4) -0.0032(4) 0.0008(4)
B3 0.0195(6) 0.0155(6) 0.0104(6) -0.0014(5) 0.0017(5) -0.0045(5)
B4 0.0139(6) 0.0183(7) 0.0255(8) -0.0073(6) 0.0027(5) 0.0008(5)
C5 0.0199(6) 0.0155(6) 0.0293(8) 0.0018(5) -0.0075(5) 0.0022(5)
B6 0.0217(7) 0.0228(7) 0.0175(7) 0.0074(6) -0.0051(6) -0.0040(6)
B7 0.0134(5) 0.0241(7) 0.0123(6) -0.0019(5) 0.0006(5) -0.0031(5)
Co8 0.01731(8) 0.01345(8) 0.00999(8) 0.00037(6) -0.00344(6) -0.00385(6)
B9 0.0192(6) 0.0190(7) 0.0183(7) -0.0070(6) 0.0042(5) -0.0030(5)
B10 0.0195(7) 0.0142(7) 0.0333(9) -0.0051(6) -0.0029(6) 0.0027(5)
B11 0.0275(8) 0.0155(7) 0.0295(9) 0.0076(6) -0.0077(7) -0.0026(6)
B12 0.0208(7) 0.0235(7) 0.0161(7) 0.0047(6) -0.0011(5) -0.0079(6)
B13 0.0123(5) 0.0214(7) 0.0130(6) -0.0021(5) 0.0002(5) -0.0024(5)
B14 0.0166(6) 0.0117(6) 0.0224(7) 0.0018(5) -0.0005(5) -0.0013(5)
C81 0.0214(6) 0.0318(8) 0.0197(7) -0.0014(6) -0.0084(5) -0.0030(6)
C82 0.0286(7) 0.0267(7) 0.0136(6) -0.0026(5) -0.0064(5) -0.0066(6)
C83 0.0322(8) 0.0472(11) 0.0123(6) 0.0055(6) -0.0065(6) -0.0156(8)
C84 0.0586(12) 0.0265(8) 0.0281(9) 0.0131(7) -0.0269(9) -0.0164(8)
C85 0.0435(10) 0.0293(9) 0.0303(9) -0.0066(7) -0.0236(8) 0.0132(7)
C11 0.0117(5) 0.0252(7) 0.0244(7) -0.0059(6) -0.0057(5) -0.0004(5)
C12 0.0162(5) 0.0269(7) 0.0160(6) -0.0045(5) 0.0021(5) -0.0107(5)
C13 0.0209(6) 0.0147(6) 0.0239(7) 0.0001(5) -0.0066(5) -0.0052(5)
C14 0.0189(6) 0.0205(6) 0.0236(7) -0.0074(5) 0.0022(5) -0.0025(5)
C15 0.0248(6) 0.0248(7) 0.0136(6) -0.0023(5) -0.0039(5) -0.0053(5)

loop_
_atom_type_symbol
_atom_type_description
_atom_type_scat_dispersion_real
_atom_type_scat_dispersion_imag
_atom_type_scat_source
C C 0.0033 0.0016 'International Tables Vol C Tables 4.2.6.8 and 6.1.1.4'
H H 0.0000 0.0000 'International Tables Vol C Tables 4.2.6.8 and 6.1.1.4'
B B 0.0013 0.0007 'International Tables Vol C Tables 4.2.6.8 and 6.1.1.4'
Co Co 0.3494 0.9721 'International Tables Vol C Tables 4.2.6.8 and 6.1.1.4'

loop_
_geom_angle_atom_site_label_1
_geom_angle_atom_site_label_2
_geom_angle_atom_site_label_3
_geom_angle
C11 Co1 C13 67.64(6)
C11 Co1 C12 40.28(7)
C13 Co1 C12 40.31(6)
C11 Co1 C15 40.43(6)
C13 Co1 C15 67.34(6)
C12 Co1 C15 67.69(6)
C11 Co1 C14 67.44(6)
C13 Co1 C14 40.21(6)
C12 Co1 C14 67.60(6)
C15 Co1 C14 39.70(6)
C11 Co1 B7 147.00(6)
C13 Co1 B7 112.32(7)
C12 Co1 B7 152.58(7)
C15 Co1 B7 107.39(6)
C14 Co1 B7 91.19(6)
C11 Co1 B4 95.74(6)
C13 Co1 B4 124.08(7)
C12 Co1 B4 92.29(6)
C15 Co1 B4 131.22(7)
C14 Co1 B4 159.72(6)
B7 Co1 B4 108.78(6)
C11 Co1 C5 93.94(6)
C13 Co1 C5 159.95(6)
C12 Co1 C5 120.04(6)
C15 Co1 C5 104.18(6)
C14 Co1 C5 140.92(7)
B7 Co1 C5 87.38(6)
B4 Co1 C5 47.10(7)
C11 Co1 C2 160.06(6)
C13 Co1 C2 94.10(5)
C12 Co1 C2 120.15(6)
C15 Co1 C2 140.82(6)
C14 Co1 C2 104.19(6)
B7 Co1 C2 46.31(6)
B4 Co1 C2 87.91(6)
C5 Co1 C2 102.76(5)
C11 Co1 B6 111.56(7)
C13 Co1 B6 147.20(7)
C12 Co1 B6 151.78(6)
C15 Co1 B6 90.73(7)
C14 Co1 B6 107.65(7)
B7 Co1 B6 49.50(7)
B4 Co1 B6 88.68(7)
C5 Co1 B6 45.80(7)
C2 Co1 B6 88.07(6)
C11 Co1 B3 124.94(6)
C13 Co1 B3 95.48(6)
C12 Co1 B3 92.78(6)
C15 Co1 B3 160.09(6)
C14 Co1 B3 130.33(6)
B7 Co1 B3 88.05(6)
B4 Co1 B3 49.82(7)
C5 Co1 B3 88.67(6)
C2 Co1 B3 45.97(6)
B6 Co1 B3 109.04(6)
B7 C2 B3 124.93(11)
B7 C2 B13 63.66(9)
B3 C2 B13 116.04(10)
B7 C2 Co8 124.17(9)
B3 C2 Co8 66.46(7)
B13 C2 Co8 63.74(7)
B7 C2 Co1 66.33(7)
B3 C2 Co1 67.54(7)
B13 C2 Co1 116.78(9)
Co8 C2 Co1 126.21(6)
B7 C2 H2 110.5(12)
B3 C2 H2 113.9(12)
B13 C2 H2 119.1(12)
Co8 C2 H2 110.2(12)
Co1 C2 H2 112.9(12)
C2 B3 B9 109.43(11)
C2 B3 B4 116.50(11)
B9 B3 B4 58.53(9)
C2 B3 Co8 64.95(7)
B9 B3 Co8 63.02(7)
B4 B3 Co8 117.46(9)
C2 B3 Co1 66.49(7)
B9 B3 Co1 111.27(10)
B4 B3 Co1 64.23(7)
Co8 B3 Co1 124.06(7)
C2 B3 H3 118.9(11)
B9 B3 H3 123.6(11)
B4 B3 H3 115.9(11)
Co8 B3 H3 113.4(11)
Co1 B3 H3 113.3(11)
C5 B4 B9 108.17(12)
C5 B4 B10 57.86(10)
B9 B4 B10 58.76(10)
C5 B4 B3 117.47(11)
B9 B4 B3 60.65(9)
B10 B4 B3 110.03(11)
C5 B4 Co1 66.61(8)
B9 B4 Co1 114.29(9)
B10 B4 Co1 113.10(11)
B3 B4 Co1 65.95(7)
C5 B4 H4 118.5(12)
B9 B4 H4 120.2(12)
B10 B4 H4 120.2(12)
B3 B4 H4 118.3(12)
Co1 B4 H4 117.3(12)
B6 C5 B10 117.00(12)
B6 C5 B11 63.51(11)
B10 C5 B11 60.93(11)
B6 C5 B4 125.07(12)
B10 C5 B4 63.56(11)
B11 C5 B4 117.00(12)
B6 C5 Co1 67.61(8)
B10 C5 Co1 117.23(10)
B11 C5 Co1 117.95(10)
B4 C5 Co1 66.28(7)
B6 C5 H5 119.1(13)
B10 C5 H5 111.9(13)
B11 C5 H5 118.5(12)
B4 C5 H5 107.8(13)
Co1 C5 H5 117.5(12)
C5 B6 B12 107.20(13)
C5 B6 B11 59.15(11)
B12 B6 B11 58.18(10)
C5 B6 B7 116.60(12)
B12 B6 B7 59.71(10)
B11 B6 B7 109.91(12)
C5 B6 Co1 66.59(8)
B12 B6 Co1 111.39(10)
B11 B6 Co1 113.85(11)
B7 B6 Co1 64.53(7)
C5 B6 H6 115.7(11)
B12 B6 H6 122.2(11)
B11 B6 H6 115.9(12)
B7 B6 H6 122.6(12)
Co1 B6 H6 120.1(12)
C2 B7 B12 107.70(11)
C2 B7 B13 58.76(8)
B12 B7 B13 58.08(9)
C2 B7 B6 118.63(12)
B12 B7 B6 59.48(10)
B13 B7 B6 109.80(12)
C2 B7 Co1 67.36(7)
B12 B7 Co1 112.34(10)
B13 B7 Co1 113.88(9)
B6 B7 Co1 65.96(7)
C2 B7 H7 115.5(11)
B12 B7 H7 123.1(11)
B13 B7 H7 118.5(11)
B6 B7 H7 120.4(11)
Co1 B7 H7 117.4(11)
B13 Co8 B9 98.12(7)
B13 Co8 C2 50.07(6)
B9 Co8 C2 89.05(6)
B13 Co8 C82 127.21(6)
B9 Co8 C82 99.38(7)
C2 Co8 C82 171.55(6)
B13 Co8 B3 90.35(6)
B9 Co8 B3 52.45(6)
C2 Co8 B3 48.59(6)
C82 Co8 B3 138.32(6)
B13 Co8 C81 96.49(7)
B9 Co8 C81 134.82(7)
C2 Co8 C81 131.65(6)
C82 Co8 C81 40.35(7)
B3 Co8 C81 168.56(7)
B13 Co8 C84 134.32(9)
B9 Co8 C84 124.02(9)
C2 Co8 C84 108.68(7)
C82 Co8 C84 67.06(7)
B3 Co8 C84 101.32(7)
C81 Co8 C84 67.38(8)
B13 Co8 C85 99.99(8)
B9 Co8 C85 161.68(8)
C2 Co8 C85 104.70(6)
C82 Co8 C85 67.20(7)
B3 Co8 C85 129.86(8)
C81 Co8 C85 39.84(8)
C84 Co8 C85 40.28(10)
B13 Co8 C83 164.10(7)
B9 Co8 C83 94.30(8)
C2 Co8 C83 140.46(7)
C82 Co8 C83 40.08(7)
B3 Co8 C83 105.13(6)
C81 Co8 C83 67.66(7)
C84 Co8 C83 39.81(9)
C85 Co8 C83 67.38(9)
B13 Co8 B14 54.13(6)
B9 Co8 B14 54.03(6)
C2 Co8 B14 83.59(6)
C82 Co8 B14 100.82(7)
B3 Co8 B14 86.47(6)
C81 Co8 B14 104.97(7)
C84 Co8 B14 167.73(7)
C85 Co8 B14 138.31(8)
C83 Co8 B14 129.14(8)
B10 B9 B4 61.29(10)
B10 B9 B3 112.27(12)
B4 B9 B3 60.83(9)
B10 B9 B14 61.12(9)
B4 B9 B14 103.85(11)
B3 B9 B14 103.43(10)
B10 B9 Co8 127.37(11)
B4 B9 Co8 120.95(10)
B3 B9 Co8 64.53(8)
B14 B9 Co8 68.67(7)
B10 B9 H9 113.3(11)
B4 B9 H9 117.7(11)
B3 B9 H9 122.7(11)
B14 B9 H9 128.3(11)
Co8 B9 H9 109.3(11)
C5 B10 B11 59.82(11)
C5 B10 B9 109.80(12)
B11 B10 B9 122.18(13)
C5 B10 B4 58.58(10)
B11 B10 B4 111.71(13)
B9 B10 B4 59.96(10)
C5 B10 B14 103.40(12)
B11 B10 B14 63.98(10)
B9 B10 B14 64.85(9)
B4 B10 B14 105.57(11)
C5 B10 H10 119.6(12)
B11 B10 H10 115.0(13)
B9 B10 H10 117.4(13)
B4 B10 H10 118.8(12)
B14 B10 H10 129.3(12)
C5 B11 B10 59.25(10)
C5 B11 B12 107.83(12)
B10 B11 B12 119.06(13)
C5 B11 B6 57.34(10)
B10 B11 B6 110.15(13)
B12 B11 B6 60.74(10)
C5 B11 B14 101.79(12)
B10 B11 B14 62.23(10)
B12 B11 B14 64.19(10)
B6 B11 B14 106.14(11)
C5 B11 H11 118.1(13)
B10 B11 H11 110.6(13)
B12 B11 H11 124.5(13)
B6 B11 H11 122.6(13)
B14 B11 H11 128.1(13)
B11 B12 B13 120.95(13)
B11 B12 B6 61.08(11)
B13 B12 B6 113.68(12)
B11 B12 B7 113.32(12)
B13 B12 B7 61.29(9)
B6 B12 B7 60.81(10)
B11 B12 B14 62.77(10)
B13 B12 B14 63.59(9)
B6 B12 B14 105.37(11)
B7 B12 B14 105.73(11)
B11 B12 H12 114.6(11)
B13 B12 H12 114.8(12)
B6 B12 H12 121.6(12)
B7 B12 H12 122.0(12)
B14 B12 H12 124.2(12)
C2 B13 B12 108.85(11)
C2 B13 B7 57.57(8)
B12 B13 B7 60.63(10)
C2 B13 B14 103.00(10)
B12 B13 B14 63.58(10)
B7 B13 B14 105.28(11)
C2 B13 Co8 66.19(7)
B12 B13 Co8 130.40(11)
B7 B13 Co8 120.77(9)
B14 B13 Co8 69.65(7)
C2 B13 H13 121.9(11)
B12 B13 H13 114.0(11)
B7 B13 H13 115.7(11)
B14 B13 H13 130.4(11)
Co8 B13 H13 108.2(12)
B10 B14 B11 53.79(10)
B10 B14 B12 101.66(11)
B11 B14 B12 53.04(10)
B10 B14 B13 128.47(11)
B11 B14 B13 102.15(11)
B12 B14 B13 52.83(8)
B10 B14 B9 54.03(9)
B11 B14 B9 103.31(11)
B12 B14 B9 127.26(11)
B13 B14 B9 102.56(10)
B10 B14 Co8 109.65(9)
B11 B14 Co8 139.40(10)
B12 B14 Co8 107.30(9)
B13 B14 Co8 56.22(6)
B9 B14 Co8 57.30(7)
B10 B14 H14 115.9(11)
B11 B14 H14 113.8(11)
B12 B14 H14 115.2(11)
B13 B14 H14 115.5(11)
B9 B14 H14 117.5(11)
Co8 B14 H14 106.8(11)
C85 C81 C82 107.36(17)
C85 C81 Co8 70.38(10)
C82 C81 Co8 68.97(9)
C85 C81 H81 126.3
C82 C81 H81 126.3
Co8 C81 H81 126.3
C83 C82 C81 109.12(16)
C83 C82 Co8 71.13(9)
C81 C82 Co8 70.68(9)
C83 C82 H82 125.4
C81 C82 H82 125.4
Co8 C82 H82 125.4
C82 C83 C84 107.29(17)
C82 C83 Co8 68.79(9)
C84 C83 Co8 70.03(10)
C82 C83 H83 126.4
C84 C83 H83 126.4
Co8 C83 H83 126.4
C83 C84 C85 108.27(16)
C83 C84 Co8 70.16(10)
C85 C84 Co8 69.92(10)
C83 C84 H84 125.9
C85 C84 H84 125.9
Co8 C84 H84 125.9
C81 C85 C84 107.95(18)
C81 C85 Co8 69.78(10)
C84 C85 Co8 69.80(11)
C81 C85 H85 126.0
C84 C85 H85 126.0
Co8 C85 H85 126.0
C12 C11 C15 108.06(13)
C12 C11 Co1 70.20(8)
C15 C11 Co1 70.24(8)
C12 C11 H11A 126.0
C15 C11 H11A 126.0
Co1 C11 H11A 126.0
C11 C12 C13 107.59(13)
C11 C12 Co1 69.52(8)
C13 C12 Co1 69.80(8)
C11 C12 H12A 126.2
C13 C12 H12A 126.2
Co1 C12 H12A 126.2
C14 C13 C12 108.02(13)
C14 C13 Co1 70.18(8)
C12 C13 Co1 69.90(8)
C14 C13 H13A 126.0
C12 C13 H13A 126.0
Co1 C13 H13A 126.0
C15 C14 C13 108.26(13)
C15 C14 Co1 70.03(8)
C13 C14 Co1 69.61(9)
C15 C14 H14A 125.9
C13 C14 H14A 125.9
Co1 C14 H14A 125.9
C14 C15 C11 108.07(14)
C14 C15 Co1 70.27(9)
C11 C15 Co1 69.33(8)
C14 C15 H15 126.0
C11 C15 H15 126.0
Co1 C15 H15 126.0

loop_
_geom_bond_atom_site_label_1
_geom_bond_atom_site_label_2
_geom_bond_distance
Co1 C11 2.0574(14)
Co1 C13 2.0650(15)
Co1 C12 2.0663(14)
Co1 C15 2.0693(14)
Co1 C14 2.0724(15)
Co1 B7 2.1238(15)
Co1 B4 2.1269(17)
Co1 C5 2.1323(15)
Co1 C2 2.1403(13)
Co1 B6 2.1484(17)
Co1 B3 2.1569(16)
C2 B7 1.677(2)
C2 B3 1.678(2)
C2 B13 1.699(2)
C2 Co8 2.0269(13)
C2 H2 0.99(2)
B3 B9 1.801(2)
B3 B4 1.804(2)
B3 Co8 2.0511(16)
B3 H3 1.12(2)
B4 C5 1.702(3)
B4 B9 1.763(2)
B4 B10 1.786(2)
B4 H4 1.06(2)
C5 B6 1.666(3)
C5 B10 1.689(2)
C5 B11 1.699(2)
C5 H5 1.03(2)
B6 B12 1.765(2)
B6 B11 1.771(3)
B6 B7 1.789(2)
B6 H6 1.11(2)
B7 B12 1.769(2)
B7 B13 1.781(2)
B7 H7 1.11(2)
Co8 B13 1.9869(16)
Co8 B9 2.0247(18)
Co8 C82 2.0487(15)
Co8 C81 2.0713(15)
Co8 C84 2.0776(17)
Co8 C85 2.0792(18)
Co8 C83 2.0794(17)
Co8 B14 2.2412(16)
B9 B10 1.741(3)
B9 B14 1.947(2)
B9 H9 1.12(2)
B10 B11 1.718(3)
B10 B14 1.883(2)
B10 H10 1.08(2)
B11 B12 1.719(3)
B11 B14 1.913(2)
B11 H11 1.07(2)
B12 B13 1.723(2)
B12 B14 1.937(3)
B12 H12 1.08(2)
B13 B14 1.937(2)
B13 H13 1.07(2)
B14 H14 1.08(2)
C81 C85 1.414(3)
C81 C82 1.421(2)
C81 H81 1.0000
C82 C83 1.415(2)
C82 H82 1.0000
C83 C84 1.415(3)
C83 H83 1.0000
C84 C85 1.431(3)
C84 H84 1.0000
C85 H85 1.0000
C11 C12 1.420(2)
C11 C15 1.426(2)
C11 H11A 1.0000
C12 C13 1.423(2)
C12 H12A 1.0000
C13 C14 1.422(2)
C13 H13A 1.0000
C14 C15 1.406(2)
C14 H14A 1.0000
C15 H15 1.0000
